data_1506036
loop_
_publ_author_name
'Sydorenko, Nadiya'
'Hsung, Richard P.'
'Vera, Eymi L.'

_publ_section_title
;
 Torquoselective 6pi-electron electrocyclic ring closure of 1-azatrienes
 containing acyclic chirality at the C-terminus.
;
_journal_issue 12
_journal_name_full 'Organic letters'
_journal_page_first 2611
_journal_page_last 2614
_journal_paper_doi 10.1021/ol060932t
_journal_volume 8
_journal_year 2006
_chemical_absolute_configuration rm
_chemical_formula_moiety 'C23 H27 N O8'
_chemical_formula_sum 'C23 H27 N O8'
_chemical_formula_weight 445.46
_chemical_name_common 06013
_chemical_name_systematic
; 
 ? 
;
_space_group_IT_number 19
_symmetry_cell_setting orthorhombic
_symmetry_space_group_name_Hall 'P 2ac 2ab'
_symmetry_space_group_name_H-M 'P 21 21 21'
_atom_sites_solution_hydrogens geom
_atom_sites_solution_primary direct
_atom_sites_solution_secondary difmap
_audit_creation_method SHELXL-97
_cell_angle_alpha 90.00
_cell_angle_beta 90.00
_cell_angle_gamma 90.00
_cell_formula_units_Z 4
_cell_length_a 8.5273(7)
_cell_length_b 12.8564(10)
_cell_length_c 20.4410(16)
_cell_measurement_reflns_used 2379
_cell_measurement_temperature 173(2)
_cell_measurement_theta_max 21.27
_cell_measurement_theta_min 2.55
_cell_volume 2241.0(3)
_computing_cell_refinement 'SAINT, Bruker'
_computing_data_collection 'SMART, Bruker'
_computing_data_reduction 'SAINT, Bruker'
_computing_molecular_graphics 'SHELXTL, Bruker'
_computing_publication_material 'Bruker SHELXTL'
_computing_structure_refinement 'SHELXL-97 (Sheldrick, 1997)'
_computing_structure_solution 'SHELXS-97 (Sheldrick, 1990)'
_diffrn_ambient_temperature 173(2)
_diffrn_measured_fraction_theta_full 1.000
_diffrn_measured_fraction_theta_max 1.000
_diffrn_measurement_device_type 'Bruker SMART Platform CCD'
_diffrn_measurement_method 'area detector, omega scans per phi'
_diffrn_radiation_monochromator graphite
_diffrn_radiation_source 'normal-focus sealed tube'
_diffrn_radiation_type MoK\a
_diffrn_radiation_wavelength 0.71073
_diffrn_reflns_av_R_equivalents 0.0317
_diffrn_reflns_av_sigmaI/netI 0.0200
_diffrn_reflns_limit_h_max 10
_diffrn_reflns_limit_h_min -10
_diffrn_reflns_limit_k_max 15
_diffrn_reflns_limit_k_min -15
_diffrn_reflns_limit_l_max 24
_diffrn_reflns_limit_l_min -22
_diffrn_reflns_number 14610
_diffrn_reflns_theta_full 25.04
_diffrn_reflns_theta_max 25.04
_diffrn_reflns_theta_min 1.87
_exptl_absorpt_coefficient_mu 0.100
_exptl_absorpt_correction_T_max 0.9754
_exptl_absorpt_correction_T_min 0.9516
_exptl_absorpt_correction_type multi-scan
_exptl_absorpt_process_details 'SADABS, R. Blessing, 1995'
_exptl_crystal_colour colorless
_exptl_crystal_density_diffrn 1.320
_exptl_crystal_density_meas 0
_exptl_crystal_density_method 'not measured'
_exptl_crystal_description rod
_exptl_crystal_F_000 944
_exptl_crystal_size_max 0.50
_exptl_crystal_size_mid 0.25
_exptl_crystal_size_min 0.25
_refine_diff_density_max 0.140
_refine_diff_density_min -0.183
_refine_diff_density_rms 0.028
_refine_ls_abs_structure_details 'Flack H D (1983), 2274 Friedel Pairs, Acta Cryst. A39, 876-881'
_refine_ls_abs_structure_Flack 0(10)
_refine_ls_extinction_method none
_refine_ls_goodness_of_fit_ref 1.038
_refine_ls_hydrogen_treatment riding
_refine_ls_matrix_type full
_refine_ls_number_parameters 300
_refine_ls_number_reflns 2274
_refine_ls_number_restraints 4
_refine_ls_restrained_S_all 1.038
_refine_ls_R_factor_all 0.0377
_refine_ls_R_factor_gt 0.0288
_refine_ls_shift/su_max 0.004
_refine_ls_shift/su_mean 0.000
_refine_ls_structure_factor_coef Fsqd
_refine_ls_weighting_details 'calc w=1/[\s^2^(Fo^2^)+(0.0273P)^2^+0.5815P] where P=(Fo^2^+2Fc^2^)/3'
_refine_ls_weighting_scheme calc
_refine_ls_wR_factor_gt 0.0646
_refine_ls_wR_factor_ref 0.0700
_reflns_number_gt 1984
_reflns_number_total 2274
_reflns_threshold_expression >2sigma(I)
_cod_data_source_file ol060932tsi20060417_055507.cif
_cod_data_source_block 06013
_cod_depositor_comments
;
The following automatic conversions were performed:

'_symmetry_cell_setting' value 'Orthorhombic' changed to
'orthorhombic' according to
/home/saulius/struct/CIF-dictionaries/cif_core.dic dictionary named
'cif_core.dic' version 2.4.1 from 2010-06-29.

Automatic conversion script
Id: cif_fix_values 1715 2011-07-08 13:25:40Z adriana 
;
_cod_original_sg_symbol_H-M P2(1)2(1)2(1)
_cod_database_code 1506036

loop_
_symmetry_equiv_pos_as_xyz
'x, y, z'
'-x+1/2, -y, z+1/2'
'-x, y+1/2, -z+1/2'
'x+1/2, -y+1/2, -z'

loop_
_atom_site_label
_atom_site_type_symbol
_atom_site_fract_x
_atom_site_fract_y
_atom_site_fract_z
_atom_site_U_iso_or_equiv
_atom_site_adp_type
_atom_site_occupancy
_atom_site_symmetry_multiplicity
_atom_site_calc_flag
_atom_site_refinement_flags
_atom_site_disorder_assembly
_atom_site_disorder_group
O1 O 0.6811(2) 1.24969(13) 0.93688(8) 0.0490(5) Uani 1 1 d . . .
O2 O 0.6321(2) 1.23437(12) 0.82951(8) 0.0425(4) Uani 1 1 d . . .
O3 O 0.35855(19) 0.92318(11) 0.89433(7) 0.0365(4) Uani 1 1 d D . .
O5 O 0.5262(2) 0.66524(11) 0.88709(7) 0.0360(4) Uani 1 1 d . A .
O6 O 0.5441(3) 0.60423(14) 0.98995(8) 0.0591(6) Uani 1 1 d . A .
O7 O 0.1909(2) 0.69251(13) 0.85954(9) 0.0463(4) Uani 1 1 d . . .
N1 N 0.6000(2) 0.95900(14) 0.79999(8) 0.0339(5) Uani 1 1 d . A .
C1 C 0.6581(3) 1.19189(17) 0.89127(11) 0.0366(5) Uani 1 1 d . . .
C2 C 0.5999(3) 1.15239(17) 0.78420(10) 0.0374(6) Uani 1 1 d . . .
H2A H 0.6755 1.1534 0.7475 0.045 Uiso 1 1 calc R . .
H2B H 0.4923 1.1585 0.7664 0.045 Uiso 1 1 calc R . .
C3 C 0.6174(3) 1.05528(16) 0.82390(10) 0.0306(5) Uani 1 1 d . . .
C4 C 0.6507(3) 1.08071(17) 0.88640(11) 0.0319(5) Uani 1 1 d . . .
C5 C 0.6772(3) 1.00046(16) 0.93835(11) 0.0373(6) Uani 1 1 d . . .
H5A H 0.5820 0.9925 0.9656 0.045 Uiso 1 1 calc R . .
H5B H 0.7653 1.0215 0.9670 0.045 Uiso 1 1 calc R . .
C6 C 0.7158(3) 0.89749(17) 0.90354(11) 0.0387(6) Uani 1 1 d . A .
H6A H 0.8250 0.9009 0.8872 0.046 Uiso 1 1 calc R . .
H6B H 0.7105 0.8404 0.9359 0.046 Uiso 1 1 calc R . .
C7 C 0.6070(3) 0.87091(17) 0.84599(10) 0.0340(5) Uani 1 1 d . . .
H7 H 0.6563 0.8115 0.8220 0.041 Uiso 1 1 calc R A .
C8 C 0.5709(3) 0.93939(19) 0.73066(10) 0.0371(6) Uani 1 1 d . . .
H8A H 0.5281 1.0036 0.7107 0.045 Uiso 1 1 calc R A .
H8B H 0.4897 0.8847 0.7268 0.045 Uiso 1 1 calc R . .
C9 C 0.7135(3) 0.90587(17) 0.69202(11) 0.0351(6) Uani 1 1 d . A .
C10 C 0.6912(3) 0.86902(18) 0.62845(11) 0.0417(6) Uani 1 1 d . . .
H10 H 0.5881 0.8631 0.6112 0.050 Uiso 1 1 calc R A .
C11 C 0.8188(4) 0.84116(19) 0.59052(12) 0.0489(7) Uani 1 1 d . A .
H11 H 0.8027 0.8163 0.5473 0.059 Uiso 1 1 calc R . .
C12 C 0.9686(4) 0.8491(2) 0.61482(13) 0.0520(7) Uani 1 1 d . . .
H12 H 1.0559 0.8303 0.5884 0.062 Uiso 1 1 calc R A .
C13 C 0.9914(3) 0.8845(2) 0.67779(14) 0.0524(7) Uani 1 1 d . A .
H13 H 1.0947 0.8893 0.6950 0.063 Uiso 1 1 calc R . .
C14 C 0.8643(3) 0.9131(2) 0.71617(12) 0.0435(6) Uani 1 1 d . . .
H14 H 0.8812 0.9379 0.7594 0.052 Uiso 1 1 calc R A .
C15 C 0.4396(3) 0.83757(16) 0.86335(10) 0.0343(5) Uani 1 1 d . A .
H15 H 0.3828 0.8180 0.8224 0.041 Uiso 1 1 calc R . .
C18 C 0.4271(3) 0.74840(17) 0.91235(11) 0.0381(6) Uani 1 1 d . . .
H18 H 0.4703 0.7721 0.9553 0.046 Uiso 1 1 calc R A .
C19 C 0.5803(3) 0.59751(17) 0.93325(12) 0.0406(6) Uani 1 1 d . . .
C20 C 0.6876(3) 0.51802(19) 0.90550(13) 0.0482(7) Uani 1 1 d . A .
H20A H 0.6530 0.4486 0.9191 0.072 Uiso 1 1 calc R . .
H20B H 0.7943 0.5304 0.9215 0.072 Uiso 1 1 calc R . .
H20C H 0.6862 0.5225 0.8576 0.072 Uiso 1 1 calc R . .
C21 C 0.2617(3) 0.7115(2) 0.92255(12) 0.0474(7) Uani 1 1 d . A .
H21A H 0.2616 0.6467 0.9488 0.057 Uiso 1 1 calc R . .
H21B H 0.2009 0.7649 0.9466 0.057 Uiso 1 1 calc R . .
C16 C 0.2522(4) 0.9770(2) 0.85866(14) 0.0508(7) Uani 0.757(15) 1 d PD A 1
O4 O 0.2308(8) 0.9606(5) 0.8000(3) 0.0649(16) Uani 0.757(15) 1 d PD A 1
C17 C 0.187(2) 1.0649(12) 0.8972(8) 0.0597(8) Uani 0.757(15) 1 d PD A 1
H17A H 0.2726 1.1023 0.9188 0.089 Uiso 0.757(15) 1 calc PR A 1
H17B H 0.1144 1.0378 0.9303 0.089 Uiso 0.757(15) 1 calc PR A 1
H17C H 0.1307 1.1124 0.8680 0.089 Uiso 0.757(15) 1 calc PR A 1
C16' C 0.2522(4) 0.9770(2) 0.85866(14) 0.0508(7) Uani 0.243(15) 1 d PD A 2
O4' O 0.177(2) 0.9342(12) 0.8171(8) 0.0649(16) Uani 0.243(15) 1 d PD A 2
C17' C 0.185(6) 1.065(4) 0.898(3) 0.0597(8) Uani 0.243(15) 1 d PD A 2
H17D H 0.2360 1.1302 0.8852 0.089 Uiso 0.243(15) 1 calc PR A 2
H17E H 0.2022 1.0521 0.9445 0.089 Uiso 0.243(15) 1 calc PR A 2
H17F H 0.0719 1.0701 0.8893 0.089 Uiso 0.243(15) 1 calc PR A 2
O8 O -0.0407(3) 0.6859(2) 0.90996(14) 0.1032(10) Uani 1 1 d . . .
C22 C 0.0342(4) 0.6827(2) 0.86008(19) 0.0618(9) Uani 1 1 d . . .
C23 C -0.0300(4) 0.6686(2) 0.79352(19) 0.0792(11) Uani 1 1 d . . .
H23A H -0.0232 0.5950 0.7812 0.119 Uiso 1 1 calc R . .
H23B H 0.0306 0.7105 0.7625 0.119 Uiso 1 1 calc R . .
H23C H -0.1399 0.6908 0.7927 0.119 Uiso 1 1 calc R . .

loop_
_atom_site_aniso_label
_atom_site_aniso_U_11
_atom_site_aniso_U_22
_atom_site_aniso_U_33
_atom_site_aniso_U_23
_atom_site_aniso_U_13
_atom_site_aniso_U_12
O1 0.0742(13) 0.0316(8) 0.0411(9) -0.0028(8) -0.0024(10) -0.0071(9)
O2 0.0607(11) 0.0299(8) 0.0368(9) 0.0083(7) 0.0001(9) -0.0015(8)
O3 0.0475(10) 0.0287(8) 0.0332(8) 0.0003(7) 0.0023(8) 0.0036(7)
O5 0.0504(10) 0.0265(8) 0.0311(8) -0.0009(7) -0.0006(8) 0.0024(7)
O6 0.0970(16) 0.0449(10) 0.0353(10) 0.0047(8) -0.0094(11) 0.0067(11)
O7 0.0395(10) 0.0463(10) 0.0533(11) 0.0060(9) 0.0129(9) 0.0020(8)
N1 0.0480(12) 0.0318(10) 0.0219(9) 0.0009(8) -0.0017(9) -0.0007(9)
C1 0.0430(14) 0.0323(12) 0.0344(12) 0.0036(11) 0.0012(12) -0.0027(11)
C2 0.0482(15) 0.0343(12) 0.0296(12) 0.0053(10) 0.0010(11) 0.0004(11)
C3 0.0327(12) 0.0299(11) 0.0291(11) 0.0042(9) 0.0012(10) -0.0002(10)
C4 0.0381(13) 0.0298(11) 0.0278(11) 0.0013(9) -0.0006(11) 0.0002(10)
C5 0.0522(15) 0.0312(12) 0.0286(11) 0.0027(9) -0.0095(12) -0.0005(12)
C6 0.0525(15) 0.0305(12) 0.0332(13) 0.0060(10) -0.0083(12) 0.0025(11)
C7 0.0477(14) 0.0268(11) 0.0275(11) 0.0022(9) -0.0013(11) 0.0038(11)
C8 0.0464(15) 0.0392(13) 0.0257(11) -0.0006(10) -0.0036(10) 0.0017(12)
C9 0.0480(14) 0.0305(12) 0.0267(12) 0.0071(9) 0.0004(11) -0.0017(11)
C10 0.0556(16) 0.0393(13) 0.0302(13) 0.0024(10) 0.0001(12) 0.0000(13)
C11 0.073(2) 0.0393(14) 0.0346(13) 0.0031(11) 0.0133(14) 0.0006(14)
C12 0.0602(18) 0.0441(15) 0.0517(16) 0.0082(14) 0.0224(15) 0.0012(14)
C13 0.0464(16) 0.0573(17) 0.0535(17) 0.0078(14) 0.0072(13) -0.0044(13)
C14 0.0516(16) 0.0444(14) 0.0345(13) 0.0026(11) 0.0014(12) -0.0054(13)
C15 0.0498(15) 0.0281(11) 0.0250(11) -0.0034(9) 0.0003(11) 0.0016(11)
C18 0.0586(16) 0.0266(11) 0.0292(12) -0.0033(10) 0.0043(12) 0.0037(12)
C19 0.0545(16) 0.0271(11) 0.0402(14) 0.0016(10) -0.0117(13) -0.0058(11)
C20 0.0445(15) 0.0375(13) 0.0626(17) 0.0030(12) -0.0113(14) 0.0016(12)
C21 0.0656(18) 0.0378(13) 0.0388(14) 0.0019(12) 0.0201(13) 0.0050(13)
C16 0.0558(17) 0.0425(15) 0.0540(17) 0.0032(13) -0.0042(15) 0.0092(14)
O4 0.071(3) 0.076(3) 0.047(2) 0.0009(19) -0.015(2) 0.022(2)
C17 0.069(2) 0.0430(15) 0.0674(19) 0.0059(15) 0.0088(19) 0.0182(16)
C16' 0.0558(17) 0.0425(15) 0.0540(17) 0.0032(13) -0.0042(15) 0.0092(14)
O4' 0.071(3) 0.076(3) 0.047(2) 0.0009(19) -0.015(2) 0.022(2)
C17' 0.069(2) 0.0430(15) 0.0674(19) 0.0059(15) 0.0088(19) 0.0182(16)
O8 0.0672(16) 0.0888(18) 0.154(3) -0.0578(18) 0.0616(18) -0.0330(14)
C22 0.0431(17) 0.0308(14) 0.112(3) -0.0080(16) 0.019(2) -0.0038(13)
C23 0.0480(18) 0.0518(18) 0.138(3) 0.020(2) -0.017(2) -0.0055(15)

loop_
_atom_type_symbol
_atom_type_description
_atom_type_scat_dispersion_real
_atom_type_scat_dispersion_imag
_atom_type_scat_source
C C 0.0033 0.0000 'International Tables Vol C Tables 4.2.6.8 and 6.1.1.4'
H H 0.0000 0.0000 'International Tables Vol C Tables 4.2.6.8 and 6.1.1.4'
N N 0.0061 0.0000 'International Tables Vol C Tables 4.2.6.8 and 6.1.1.4'
O O 0.0106 0.0000 'International Tables Vol C Tables 4.2.6.8 and 6.1.1.4'

loop_
_geom_angle_atom_site_label_1
_geom_angle_atom_site_label_2
_geom_angle_atom_site_label_3
_geom_angle
C1 O2 C2 109.18(16)
C16 O3 C15 118.27(18)
C19 O5 C18 114.78(17)
C22 O7 C21 115.1(2)
C3 N1 C8 122.18(18)
C3 N1 C7 118.24(17)
C8 N1 C7 119.57(18)
O1 C1 O2 118.95(19)
O1 C1 C4 132.3(2)
O2 C1 C4 108.71(19)
O2 C2 C3 104.16(16)
O2 C2 H2A 110.9
C3 C2 H2A 110.9
O2 C2 H2B 110.9
C3 C2 H2B 110.9
H2A C2 H2B 108.9
N1 C3 C4 126.37(19)
N1 C3 C2 124.20(18)
C4 C3 C2 109.42(19)
C3 C4 C1 108.4(2)
C3 C4 C5 122.4(2)
C1 C4 C5 129.1(2)
C4 C5 C6 107.28(17)
C4 C5 H5A 110.3
C6 C5 H5A 110.3
C4 C5 H5B 110.3
C6 C5 H5B 110.3
H5A C5 H5B 108.5
C7 C6 C5 114.60(19)
C7 C6 H6A 108.6
C5 C6 H6A 108.6
C7 C6 H6B 108.6
C5 C6 H6B 108.6
H6A C6 H6B 107.6
N1 C7 C15 108.98(18)
N1 C7 C6 110.00(18)
C15 C7 C6 116.58(19)
N1 C7 H7 106.9
C15 C7 H7 106.9
C6 C7 H7 106.9
N1 C8 C9 114.78(19)
N1 C8 H8A 108.6
C9 C8 H8A 108.6
N1 C8 H8B 108.6
C9 C8 H8B 108.6
H8A C8 H8B 107.5
C14 C9 C10 118.9(2)
C14 C9 C8 122.9(2)
C10 C9 C8 118.2(2)
C11 C10 C9 120.1(3)
C11 C10 H10 119.9
C9 C10 H10 119.9
C12 C11 C10 120.6(2)
C12 C11 H11 119.7
C10 C11 H11 119.7
C11 C12 C13 119.5(3)
C11 C12 H12 120.2
C13 C12 H12 120.2
C12 C13 C14 120.4(3)
C12 C13 H13 119.8
C14 C13 H13 119.8
C9 C14 C13 120.5(2)
C9 C14 H14 119.8
C13 C14 H14 119.8
O3 C15 C18 104.54(16)
O3 C15 C7 109.51(17)
C18 C15 C7 115.31(19)
O3 C15 H15 109.1
C18 C15 H15 109.1
C7 C15 H15 109.1
O5 C18 C21 111.23(19)
O5 C18 C15 106.13(17)
C21 C18 C15 113.2(2)
O5 C18 H18 108.7
C21 C18 H18 108.7
C15 C18 H18 108.7
O6 C19 O5 122.3(2)
O6 C19 C20 125.2(2)
O5 C19 C20 112.5(2)
C19 C20 H20A 109.5
C19 C20 H20B 109.5
H20A C20 H20B 109.5
C19 C20 H20C 109.5
H20A C20 H20C 109.5
H20B C20 H20C 109.5
O7 C21 C18 108.79(19)
O7 C21 H21A 109.9
C18 C21 H21A 109.9
O7 C21 H21B 109.9
C18 C21 H21B 109.9
H21A C21 H21B 108.3
O4 C16 O3 122.4(3)
O4 C16 C17 126.3(8)
O3 C16 C17 110.7(7)
H17D C17' H17E 109.5
H17D C17' H17F 109.5
H17E C17' H17F 109.5
O8 C22 O7 122.2(3)
O8 C22 C23 126.0(3)
O7 C22 C23 111.9(3)
C22 C23 H23A 109.5
C22 C23 H23B 109.5
H23A C23 H23B 109.5
C22 C23 H23C 109.5
H23A C23 H23C 109.5
H23B C23 H23C 109.5

loop_
_geom_bond_atom_site_label_1
_geom_bond_atom_site_label_2
_geom_bond_distance
O1 C1 1.208(3)
O2 C1 1.393(3)
O2 C2 1.430(3)
O3 C16 1.354(3)
O3 C15 1.446(3)
O5 C19 1.364(3)
O5 C18 1.458(3)
O6 C19 1.202(3)
O7 C22 1.342(4)
O7 C21 1.443(3)
N1 C3 1.339(3)
N1 C8 1.461(3)
N1 C7 1.473(3)
C1 C4 1.434(3)
C2 C3 1.496(3)
C2 H2A 0.9900
C2 H2B 0.9900
C3 C4 1.349(3)
C4 C5 1.498(3)
C5 C6 1.539(3)
C5 H5A 0.9900
C5 H5B 0.9900
C6 C7 1.537(3)
C6 H6A 0.9900
C6 H6B 0.9900
C7 C15 1.532(3)
C7 H7 1.0000
C8 C9 1.513(3)
C8 H8A 0.9900
C8 H8B 0.9900
C9 C14 1.381(4)
C9 C10 1.396(3)
C10 C11 1.383(4)
C10 H10 0.9500
C11 C12 1.375(4)
C11 H11 0.9500
C12 C13 1.379(4)
C12 H12 0.9500
C13 C14 1.388(4)
C13 H13 0.9500
C14 H14 0.9500
C15 C18 1.526(3)
C15 H15 1.0000
C18 C21 1.503(4)
C18 H18 1.0000
C19 C20 1.484(3)
C20 H20A 0.9800
C20 H20B 0.9800
C20 H20C 0.9800
C21 H21A 0.9900
C21 H21B 0.9900
C16 O4 1.231(5)
C16 C17 1.486(6)
C17 H17A 0.9800
C17 H17B 0.9800
C17 H17C 0.9800
C17' H17D 0.9800
C17' H17E 0.9800
C17' H17F 0.9800
O8 C22 1.204(4)
C22 C23 1.478(5)
C23 H23A 0.9800
C23 H23B 0.9800
C23 H23C 0.9800

loop_
_geom_torsion_atom_site_label_1
_geom_torsion_atom_site_label_2
_geom_torsion_atom_site_label_3
_geom_torsion_atom_site_label_4
_geom_torsion
C2 O2 C1 O1 -177.1(2)
C2 O2 C1 C4 2.8(3)
C1 O2 C2 C3 -2.9(3)
C8 N1 C3 C4 -177.2(2)
C7 N1 C3 C4 4.3(4)
C8 N1 C3 C2 3.8(4)
C7 N1 C3 C2 -174.7(2)
O2 C2 C3 N1 -178.8(2)
O2 C2 C3 C4 2.1(3)
N1 C3 C4 C1 -179.6(2)
C2 C3 C4 C1 -0.5(3)
N1 C3 C4 C5 1.7(4)
C2 C3 C4 C5 -179.2(2)
O1 C1 C4 C3 178.4(3)
O2 C1 C4 C3 -1.4(3)
O1 C1 C4 C5 -3.0(5)
O2 C1 C4 C5 177.2(2)
C3 C4 C5 C6 19.2(3)
C1 C4 C5 C6 -159.2(3)
C4 C5 C6 C7 -45.9(3)
C3 N1 C7 C15 98.5(2)
C8 N1 C7 C15 -80.0(2)
C3 N1 C7 C6 -30.4(3)
C8 N1 C7 C6 151.0(2)
C5 C6 C7 N1 52.7(3)
C5 C6 C7 C15 -71.9(2)
C3 N1 C8 C9 100.6(3)
C7 N1 C8 C9 -80.9(3)
N1 C8 C9 C14 -12.5(3)
N1 C8 C9 C10 169.5(2)
C14 C9 C10 C11 -0.5(3)
C8 C9 C10 C11 177.6(2)
C9 C10 C11 C12 0.2(4)
C10 C11 C12 C13 0.5(4)
C11 C12 C13 C14 -0.8(4)
C10 C9 C14 C13 0.1(4)
C8 C9 C14 C13 -177.8(2)
C12 C13 C14 C9 0.5(4)
C16 O3 C15 C18 -132.1(2)
C16 O3 C15 C7 103.8(2)
N1 C7 C15 O3 -60.9(2)
C6 C7 C15 O3 64.3(2)
N1 C7 C15 C18 -178.41(17)
C6 C7 C15 C18 -53.2(3)
C19 O5 C18 C21 -81.0(2)
C19 O5 C18 C15 155.45(19)
O3 C15 C18 O5 -172.14(17)
C7 C15 C18 O5 -51.9(2)
O3 C15 C18 C21 65.6(2)
C7 C15 C18 C21 -174.2(2)
C18 O5 C19 O6 2.4(3)
C18 O5 C19 C20 -176.8(2)
C22 O7 C21 C18 -165.2(2)
O5 C18 C21 O7 -69.1(2)
C15 C18 C21 O7 50.3(3)
C15 O3 C16 O4 -5.4(6)
C15 O3 C16 C17 -177.2(9)
C21 O7 C22 O8 -2.5(4)
C21 O7 C22 C23 177.2(2)
